data_1574843
loop_
_publ_author_name
'Nguyen, Tri Minh'
'Tawfik, Sherif Abdulkader'
'Tran, Truyen'
'Gupta, Sunil'
'Rana, Santu'
'Venkatesh, Svetha'

_publ_section_title
;
 The search for superionic solid-state electrolytes using a
 physics-informed generative model.
;
_journal_issue 17
_journal_name_full 'Materials horizons'
_journal_page_first 6945
_journal_page_last 6955
_journal_paper_doi 10.1039/d5mh00767d
_journal_volume 12
_journal_year 2025
_chemical_formula_structural Li2ICl
_chemical_formula_sum 'Cl4 I4 Li8'
_space_group_IT_number 1
_space_group_name_Hall 'P 1'
_space_group_name_H-M_alt 'P 1'
_symmetry_Int_Tables_number 1
_symmetry_space_group_name_H-M 'P 1'
_audit_update_record
;
2025-04-08 deposited with the CCDC.	2025-06-06 downloaded from the CCDC.
;
_cell_angle_alpha 90.00005667
_cell_angle_beta 90.00001116
_cell_angle_gamma 89.99998838
_cell_formula_units_Z 4
_cell_length_a 7.00922312
_cell_length_b 8.16071716
_cell_length_c 7.52055807
_cell_volume 430.178
_cod_data_source_file d5mh00767d3.cif
_cod_data_source_block Li2ICl
_cod_depositor_comments 'Adding full bibliography for 1574820--1574854.cif.'
_cod_original_cell_volume 430.17808352
_cod_original_formula_sum 'Li8 I4 Cl4'
_cod_database_code 1574843

loop_
_symmetry_equiv_pos_site_id
_symmetry_equiv_pos_as_xyz
1 'x, y, z'

loop_
_atom_site_type_symbol
_atom_site_label
_atom_site_symmetry_multiplicity
_atom_site_fract_x
_atom_site_fract_y
_atom_site_fract_z
_atom_site_occupancy
Li Li0 1 0.37856907 0.35008517 0.04479324 1
Li Li1 1 0.18765703 0.10327039 0.60472686 1
Li Li2 1 0.12143034 0.64991717 0.54479538 1
Li Li3 1 0.31234446 0.89673119 0.10472832 1
Li Li4 1 0.87856843 0.14991532 -0.04479497 1
Li Li5 1 0.68765662 0.39672934 0.39527327 1
Li Li6 1 0.62143012 0.85008251 0.45520567 1
Li Li7 1 0.81234490 0.60326919 -0.10472788 1
I I8 1 0.21346313 0.62604686 0.90367582 1
I I9 1 0.28653790 0.37395457 0.40367744 1
I I10 1 0.71346308 0.87395358 0.09632425 1
I I11 1 0.78653814 0.12604502 0.59632229 1
Cl Cl12 1 0.21707757 0.12225447 0.92597631 1
Cl Cl13 1 0.28292076 0.87774693 0.42597537 1
Cl Cl14 1 0.71707764 0.37774582 0.07402356 1
Cl Cl15 1 0.78292083 0.62225248 0.57402508 1
